data_2210680
loop_
_publ_author_name
'Gui-Quan Guo'
'Fu-Ping Chen'
'Hong-Yun Jin'
'Xian-Wen Wang'
'Bo Hu'

_publ_section_title
;(Hippurato-\k^2^<i>O</i>,<i>O</i>')bis(1,10-phenanthroline-\k^2^<i>N</i>,<i>N</i>')copper(II)
 perchlorate dihydrate
;
_journal_coeditor_code JH2034
_journal_issue 10
_journal_name_full 'Acta Crystallographica Section E'
_journal_page_first m2555
_journal_page_last m2557
_journal_paper_doi 10.1107/S160053680603618X
_journal_volume 62
_journal_year 2006
_chemical_formula_iupac '[Cu (C9 H7 N O3) (C12 H10 N2)2] Cl O4, 2H 2O'
_chemical_formula_moiety 'C33 H24 Cu N5 O3 +, Cl O4 -, 2H2 O'
_chemical_formula_sum 'C33 H28 Cl Cu N5 O9'
_chemical_formula_weight 737.59
_chemical_name_systematic
;
(Hippurato-\k^2^O,O')bis(1,10-phenanthroline-\k^2^N,N')copper(II) perchlorate
dihydrate
;
_space_group_IT_number 14
_symmetry_cell_setting monoclinic
_symmetry_space_group_name_Hall '-P 2ybc'
_symmetry_space_group_name_H-M 'P 1 21/c 1'
_atom_sites_solution_hydrogens geom
_atom_sites_solution_primary direct
_atom_sites_solution_secondary difmap
_audit_creation_method SHELXL-97
_cell_angle_alpha 90.00
_cell_angle_beta 106.370(4)
_cell_angle_gamma 90.00
_cell_formula_units_Z 4
_cell_length_a 16.8105(13)
_cell_length_b 10.1481(8)
_cell_length_c 19.6316(14)
_cell_measurement_reflns_used 4500
_cell_measurement_temperature 298(2)
_cell_measurement_theta_max 27.5
_cell_measurement_theta_min 2.45
_cell_volume 3213.3(4)
_computing_cell_refinement 'SAINT (Bruker, 2003)'
_computing_data_collection 'SMART (Bruker, 2003)'
_computing_data_reduction SAINT
_computing_molecular_graphics 'SHELXTL (Bruker, 2003)'
_computing_publication_material SHELXTL
_computing_structure_refinement 'SHELXL97 (Sheldrick, 1997)'
_computing_structure_solution 'SHELXS97 (Sheldrick, 1997)'
_diffrn_ambient_temperature 298(2)
_diffrn_detector_area_resol_mean 8.35
_diffrn_measured_fraction_theta_full 0.991
_diffrn_measured_fraction_theta_max 0.991
_diffrn_measurement_device_type
;
Bruker SMART CCD APEX-II
;
_diffrn_measurement_method \w
_diffrn_radiation_monochromator graphite
_diffrn_radiation_source 'fine-focus sealed tube'
_diffrn_radiation_type MoK\a
_diffrn_radiation_wavelength 0.71073
_diffrn_reflns_av_R_equivalents 0.0501
_diffrn_reflns_av_sigmaI/netI 0.0437
_diffrn_reflns_limit_h_max 21
_diffrn_reflns_limit_h_min -22
_diffrn_reflns_limit_k_max 13
_diffrn_reflns_limit_k_min -13
_diffrn_reflns_limit_l_max 26
_diffrn_reflns_limit_l_min -26
_diffrn_reflns_number 33934
_diffrn_reflns_theta_full 28.40
_diffrn_reflns_theta_max 28.40
_diffrn_reflns_theta_min 2.16
_diffrn_standards_decay_% 0
_diffrn_standards_interval_count 0
_diffrn_standards_number 0
_exptl_absorpt_coefficient_mu 0.827
_exptl_absorpt_correction_T_max 0.811
_exptl_absorpt_correction_T_min 0.752
_exptl_absorpt_correction_type multi-scan
_exptl_absorpt_process_details '(SADABS; Sheldrick, 1996)'
_exptl_crystal_colour blue
_exptl_crystal_density_diffrn 1.525
_exptl_crystal_density_method 'not measured'
_exptl_crystal_description prism
_exptl_crystal_F_000 1516
_exptl_crystal_size_max 0.34
_exptl_crystal_size_mid 0.28
_exptl_crystal_size_min 0.26
_refine_diff_density_max 0.351
_refine_diff_density_min -0.374
_refine_ls_extinction_method none
_refine_ls_goodness_of_fit_ref 1.000
_refine_ls_hydrogen_treatment mixed
_refine_ls_matrix_type full
_refine_ls_number_parameters 493
_refine_ls_number_reflns 8015
_refine_ls_number_restraints 86
_refine_ls_restrained_S_all 1.157
_refine_ls_R_factor_all 0.0704
_refine_ls_R_factor_gt 0.0380
_refine_ls_shift/su_max 0.029
_refine_ls_shift/su_mean 0.001
_refine_ls_structure_factor_coef Fsqd
_refine_ls_weighting_details 'calc w=1/[\s^2^(Fo^2^)+(0.03P)^2^+0.7P] where P=(Fo^2^+2Fc^2^)/3'
_refine_ls_weighting_scheme calc
_refine_ls_wR_factor_gt 0.0829
_refine_ls_wR_factor_ref 0.0898
_reflns_number_gt 4850
_reflns_number_total 8015
_reflns_threshold_expression I>2\s(I)
_cod_data_source_file jh2034.cif
_cod_data_source_block I
_cod_original_sg_symbol_H-M 'P 21/c'
_cod_database_code 2210680
_cod_database_fobs_code 2210680

loop_
_symmetry_equiv_pos_as_xyz
'x, y, z'
'-x, y+1/2, -z+1/2'
'-x, -y, -z'
'x, -y-1/2, z-1/2'

loop_
_atom_site_type_symbol
_atom_site_label
_atom_site_fract_x
_atom_site_fract_y
_atom_site_fract_z
_atom_site_U_iso_or_equiv
_atom_site_adp_type
_atom_site_calc_flag
_atom_site_refinement_flags
_atom_site_occupancy
_atom_site_disorder_assembly
_atom_site_disorder_group
Cu Cu1 0.247836(17) 0.95800(3) 0.481603(15) 0.05131(11) Uani d . 1 . .
Cl Cl1 0.35921(5) 0.00382(8) 0.14713(4) 0.0743(2) Uani d D 1 . .
O O5 0.3310(6) 0.0347(6) 0.0759(3) 0.137(3) Uani d PDU 0.526(8) A 1
O O6 0.4148(6) 0.0914(8) 0.1907(5) 0.160(4) Uani d PDU 0.526(8) A 1
O O7 0.3021(5) -0.0442(11) 0.1776(5) 0.194(5) Uani d PDU 0.526(8) A 1
O O8 0.4124(5) -0.1053(8) 0.1511(4) 0.172(4) Uani d PDU 0.526(8) A 1
O O5A 0.2819(4) 0.0654(8) 0.1174(6) 0.171(4) Uani d PDU 0.474(8) A 2
O O6A 0.3773(6) 0.0893(10) 0.2037(5) 0.142(4) Uani d PDU 0.474(8) A 2
O O7A 0.3460(7) -0.1169(7) 0.1654(6) 0.189(5) Uani d PDU 0.474(8) A 2
O O8A 0.4095(7) 0.0256(11) 0.1064(6) 0.211(5) Uani d PDU 0.474(8) A 2
O O1 0.24614(9) 1.04110(15) 0.38773(8) 0.0507(4) Uani d . 1 . .
O O2 0.14518(9) 0.89715(17) 0.34763(9) 0.0613(5) Uani d . 1 . .
O O3 0.13557(11) 1.29407(18) 0.29441(10) 0.0713(5) Uani d . 1 . .
O O1W 0.0641(2) 1.5089(3) 0.36329(18) 0.1348(11) Uani d . 1 . .
H H1WA 0.053(3) 1.572(6) 0.328(3) 0.202 Uiso d . 1 . .
H H1WB 0.102(3) 1.467(5) 0.347(3) 0.202 Uiso d . 1 . .
O O2W 0.03451(17) 0.7173(2) 0.26562(13) 0.0711(6) Uani d . 1 . .
H H2WA -0.0101(18) 0.744(3) 0.2470(16) 0.083(12) Uiso d . 1 . .
H H2WB 0.0639(19) 0.773(3) 0.2834(18) 0.088(13) Uiso d . 1 . .
N N1 0.21895(13) 1.1587(2) 0.25544(10) 0.0603(5) Uani d . 1 . .
H H1c 0.2614 1.1516 0.2394 0.072 Uiso calc R 1 . .
N N2 0.18108(12) 1.1059(2) 0.50337(10) 0.0555(5) Uani d . 1 . .
N N3 0.17989(11) 0.8531(2) 0.53567(10) 0.0512(5) Uani d . 1 . .
N N4 0.31764(11) 0.80707(19) 0.46832(9) 0.0494(5) Uani d . 1 . .
N N5 0.36506(12) 1.0145(2) 0.55542(10) 0.0528(5) Uani d . 1 . .
C C1 0.18940(13) 0.9893(2) 0.33862(13) 0.0469(6) Uani d . 1 . .
C C2 0.17408(17) 1.0408(2) 0.26354(13) 0.0613(7) Uani d . 1 . .
H H2A 0.1882 0.9717 0.2348 0.074 Uiso calc R 1 . .
H H2B 0.1153 1.0583 0.2445 0.074 Uiso calc R 1 . .
C C3 0.19661(16) 1.2779(3) 0.27197(12) 0.0548(6) Uani d . 1 . .
C C4 0.24854(16) 1.3908(3) 0.26128(12) 0.0551(6) Uani d . 1 . .
C C5 0.33219(18) 1.3778(3) 0.26646(14) 0.0681(7) Uani d . 1 . .
H H5A 0.3578 1.2960 0.2766 0.082 Uiso calc R 1 . .
C C6 0.3779(2) 1.4865(4) 0.25649(16) 0.0855(10) Uani d . 1 . .
H H6A 0.4343 1.4778 0.2613 0.103 Uiso calc R 1 . .
C C7 0.3402(3) 1.6058(4) 0.23966(16) 0.0931(11) Uani d . 1 . .
H H7A 0.3706 1.6774 0.2311 0.112 Uiso calc R 1 . .
C C8 0.2577(2) 1.6210(3) 0.23526(16) 0.0933(11) Uani d . 1 . .
H H8A 0.2326 1.7031 0.2247 0.112 Uiso calc R 1 . .
C C9 0.21196(18) 1.5137(3) 0.24663(14) 0.0718(8) Uani d . 1 . .
H H9A 0.1563 1.5244 0.2444 0.086 Uiso calc R 1 . .
C C10 0.18220(18) 1.2312(3) 0.48540(15) 0.0715(8) Uani d . 1 . .
H H10A 0.2169 1.2570 0.4584 0.086 Uiso calc R 1 . .
C C11 0.1331(2) 1.3266(3) 0.50548(16) 0.0791(9) Uani d . 1 . .
H H11A 0.1355 1.4142 0.4923 0.095 Uiso calc R 1 . .
C C12 0.08176(18) 1.2889(3) 0.54463(16) 0.0752(9) Uani d . 1 . .
H H12A 0.0493 1.3515 0.5588 0.090 Uiso calc R 1 . .
C C13 0.07750(15) 1.1573(3) 0.56363(13) 0.0597(7) Uani d . 1 . .
C C14 0.02176(16) 1.1064(4) 0.60051(14) 0.0705(8) Uani d . 1 . .
H H14A -0.0136 1.1638 0.6147 0.085 Uiso calc R 1 . .
C C15 0.01954(16) 0.9780(4) 0.61490(14) 0.0713(8) Uani d . 1 . .
H H15A -0.0173 0.9482 0.6390 0.086 Uiso calc R 1 . .
C C16 0.07213(14) 0.8855(3) 0.59429(12) 0.0584(7) Uani d . 1 . .
C C17 0.07309(18) 0.7497(3) 0.60731(14) 0.0714(8) Uani d . 1 . .
H H17A 0.0371 0.7136 0.6306 0.086 Uiso calc R 1 . .
C C18 0.12631(19) 0.6715(3) 0.58593(14) 0.0735(8) Uani d . 1 . .
H H18A 0.1278 0.5815 0.5950 0.088 Uiso calc R 1 . .
C C19 0.17905(17) 0.7261(3) 0.55018(14) 0.0639(7) Uani d . 1 . .
H H19A 0.2153 0.6706 0.5359 0.077 Uiso calc R 1 . .
C C20 0.12725(13) 0.9323(3) 0.55800(11) 0.0493(6) Uani d . 1 . .
C C21 0.12918(14) 1.0687(3) 0.54193(12) 0.0510(6) Uani d . 1 . .
C C22 0.29293(16) 0.7049(3) 0.42546(13) 0.0590(7) Uani d . 1 . .
H H22A 0.2370 0.6970 0.4013 0.071 Uiso calc R 1 . .
C C23 0.34747(18) 0.6098(3) 0.41531(13) 0.0658(7) Uani d . 1 . .
H H23A 0.3280 0.5385 0.3855 0.079 Uiso calc R 1 . .
C C24 0.42926(18) 0.6210(3) 0.44909(14) 0.0647(7) Uani d . 1 . .
H H24A 0.4666 0.5597 0.4407 0.078 Uiso calc R 1 . .
C C25 0.54225(17) 0.7436(3) 0.53543(17) 0.0742(8) Uani d . 1 . .
H H25A 0.5820 0.6840 0.5298 0.089 Uiso calc R 1 . .
C C26 0.56577(17) 0.8452(3) 0.57995(17) 0.0783(9) Uani d . 1 . .
H H26A 0.6214 0.8542 0.6049 0.094 Uiso calc R 1 . .
C C27 0.50772(15) 0.9402(3) 0.59011(14) 0.0618(7) Uani d . 1 . .
C C28 0.52854(19) 1.0504(3) 0.63461(15) 0.0772(9) Uani d . 1 . .
H H28A 0.5831 1.0634 0.6615 0.093 Uiso calc R 1 . .
C C29 0.4689(2) 1.1381(3) 0.63842(14) 0.0784(9) Uani d . 1 . .
H H29A 0.4824 1.2114 0.6678 0.094 Uiso calc R 1 . .
C C30 0.38738(17) 1.1176(3) 0.59810(13) 0.0653(7) Uani d . 1 . .
H H30A 0.3471 1.1784 0.6012 0.078 Uiso calc R 1 . .
C C31 0.42413(14) 0.9267(2) 0.55164(12) 0.0495(6) Uani d . 1 . .
C C32 0.39912(14) 0.8164(2) 0.50480(11) 0.0478(6) Uani d . 1 . .
C C33 0.45771(15) 0.7244(3) 0.49641(14) 0.0570(6) Uani d . 1 . .

loop_
_atom_site_aniso_label
_atom_site_aniso_U_11
_atom_site_aniso_U_22
_atom_site_aniso_U_33
_atom_site_aniso_U_12
_atom_site_aniso_U_13
_atom_site_aniso_U_23
Cu1 0.05481(18) 0.0533(2) 0.04946(19) 0.00270(14) 0.02070(13) -0.00611(14)
Cl1 0.0698(5) 0.0678(5) 0.0857(6) -0.0034(4) 0.0224(4) 0.0037(4)
O5 0.179(7) 0.153(5) 0.074(3) 0.016(5) 0.028(4) 0.024(3)
O6 0.175(7) 0.121(5) 0.155(7) -0.047(5) 0.000(5) 0.001(5)
O7 0.168(6) 0.221(9) 0.251(8) -0.023(6) 0.153(6) -0.013(6)
O8 0.186(6) 0.150(6) 0.206(7) 0.078(5) 0.096(5) -0.002(5)
O5A 0.093(4) 0.185(7) 0.221(8) 0.052(4) 0.021(5) 0.077(6)
O6A 0.195(8) 0.137(6) 0.129(5) -0.032(5) 0.103(5) -0.066(4)
O7A 0.203(8) 0.083(5) 0.249(9) -0.018(5) 0.012(7) 0.079(5)
O8A 0.236(8) 0.247(9) 0.235(9) -0.025(7) 0.204(8) -0.035(7)
O1 0.0484(9) 0.0580(10) 0.0461(9) -0.0072(8) 0.0142(7) -0.0044(8)
O2 0.0484(9) 0.0638(11) 0.0717(12) -0.0112(9) 0.0168(8) 0.0041(9)
O3 0.0599(11) 0.0628(12) 0.0912(14) -0.0012(9) 0.0210(10) -0.0014(10)
O1W 0.200(3) 0.104(2) 0.120(2) 0.028(2) 0.077(2) 0.0314(17)
O2W 0.0670(14) 0.0685(15) 0.0755(15) 0.0039(13) 0.0165(12) -0.0101(12)
N1 0.0781(14) 0.0539(13) 0.0528(13) -0.0050(11) 0.0248(11) -0.0003(10)
N2 0.0600(12) 0.0537(13) 0.0538(12) 0.0013(10) 0.0177(10) -0.0075(10)
N3 0.0539(11) 0.0584(13) 0.0438(11) 0.0005(10) 0.0179(9) -0.0062(9)
N4 0.0510(11) 0.0579(13) 0.0400(11) 0.0054(9) 0.0142(9) -0.0029(9)
N5 0.0593(12) 0.0621(13) 0.0389(11) -0.0070(10) 0.0172(9) -0.0030(10)
C1 0.0397(12) 0.0498(14) 0.0540(15) 0.0056(11) 0.0177(11) -0.0021(11)
C2 0.0769(17) 0.0524(16) 0.0500(15) -0.0044(13) 0.0102(13) -0.0037(12)
C3 0.0615(16) 0.0542(16) 0.0425(14) 0.0016(13) 0.0043(12) 0.0033(11)
C4 0.0664(16) 0.0567(16) 0.0381(13) -0.0051(13) 0.0078(11) 0.0005(11)
C5 0.0817(19) 0.0716(19) 0.0568(16) -0.0065(16) 0.0291(14) -0.0101(14)
C6 0.092(2) 0.108(3) 0.069(2) -0.030(2) 0.0437(18) -0.0220(19)
C7 0.128(3) 0.095(3) 0.0540(19) -0.048(2) 0.0222(19) 0.0003(18)
C8 0.120(3) 0.067(2) 0.067(2) -0.019(2) -0.0154(19) 0.0177(16)
C9 0.0740(18) 0.0623(18) 0.0623(18) -0.0055(15) -0.0086(14) 0.0125(14)
C10 0.087(2) 0.0590(19) 0.0738(19) -0.0019(15) 0.0307(16) -0.0075(15)
C11 0.101(2) 0.0536(18) 0.079(2) 0.0100(17) 0.0188(18) -0.0113(15)
C12 0.0739(19) 0.081(2) 0.0656(19) 0.0199(17) 0.0117(15) -0.0224(16)
C13 0.0546(15) 0.0753(19) 0.0440(14) 0.0125(13) 0.0051(12) -0.0129(13)
C14 0.0526(15) 0.112(3) 0.0477(16) 0.0184(17) 0.0150(12) -0.0151(16)
C15 0.0510(15) 0.117(3) 0.0479(16) 0.0035(17) 0.0171(12) -0.0020(17)
C16 0.0472(13) 0.091(2) 0.0364(13) -0.0051(14) 0.0104(11) -0.0068(13)
C17 0.0722(18) 0.095(2) 0.0485(16) -0.0216(17) 0.0204(14) -0.0004(15)
C18 0.097(2) 0.0706(19) 0.0576(17) -0.0183(17) 0.0293(16) -0.0003(15)
C19 0.0803(18) 0.0587(18) 0.0562(16) -0.0031(14) 0.0253(14) -0.0033(13)
C20 0.0463(13) 0.0659(17) 0.0332(12) -0.0024(12) 0.0072(10) -0.0077(11)
C21 0.0464(13) 0.0682(18) 0.0365(12) 0.0041(12) 0.0086(10) -0.0119(11)
C22 0.0644(15) 0.0621(17) 0.0473(15) 0.0116(13) 0.0105(12) -0.0064(12)
C23 0.089(2) 0.0586(17) 0.0480(15) 0.0192(15) 0.0172(14) -0.0020(12)
C24 0.0800(19) 0.0588(18) 0.0638(17) 0.0262(15) 0.0343(15) 0.0180(14)
C25 0.0550(16) 0.077(2) 0.095(2) 0.0110(15) 0.0278(16) 0.0343(18)
C26 0.0469(15) 0.094(2) 0.089(2) -0.0066(16) 0.0106(15) 0.0382(19)
C27 0.0539(15) 0.0764(19) 0.0531(16) -0.0131(14) 0.0118(12) 0.0228(14)
C28 0.0665(18) 0.100(3) 0.0573(18) -0.0336(18) 0.0038(14) 0.0147(17)
C29 0.094(2) 0.088(2) 0.0497(17) -0.036(2) 0.0143(16) -0.0061(15)
C30 0.0811(18) 0.0706(19) 0.0462(15) -0.0156(15) 0.0214(13) -0.0093(13)
C31 0.0509(13) 0.0606(16) 0.0393(13) -0.0063(12) 0.0167(11) 0.0108(11)
C32 0.0510(13) 0.0557(15) 0.0407(13) 0.0030(11) 0.0196(11) 0.0118(11)
C33 0.0574(15) 0.0610(17) 0.0582(16) 0.0107(13) 0.0252(12) 0.0229(13)

loop_
_atom_type_symbol
_atom_type_description
_atom_type_scat_dispersion_real
_atom_type_scat_dispersion_imag
_atom_type_scat_source
C C 0.0033 0.0016 'International Tables Vol C Tables 4.2.6.8 and 6.1.1.4'
H H 0.0000 0.0000 'International Tables Vol C Tables 4.2.6.8 and 6.1.1.4'
N N 0.0061 0.0033 'International Tables Vol C Tables 4.2.6.8 and 6.1.1.4'
O O 0.0106 0.0060 'International Tables Vol C Tables 4.2.6.8 and 6.1.1.4'
Cu Cu 0.3201 1.2651 'International Tables Vol C Tables 4.2.6.8 and 6.1.1.4'
Cl Cl 0.1484 0.1585 'International Tables Vol C Tables 4.2.6.8 and 6.1.1.4'

loop_
_geom_angle_atom_site_label_1
_geom_angle_atom_site_label_2
_geom_angle_atom_site_label_3
_geom_angle
_geom_angle_publ_flag
N4 Cu1 N2 175.32(8) y
N4 Cu1 O1 93.38(7) y
N2 Cu1 O1 90.98(8) y
N4 Cu1 N3 95.88(8) y
N2 Cu1 N3 81.46(9) y
O1 Cu1 N3 144.91(7) y
N4 Cu1 N5 80.37(8) y
N2 Cu1 N5 96.79(8) y
O1 Cu1 N5 106.02(7) y
N3 Cu1 N5 108.88(7) y
O2 Cu1 N5 153.69(6) y
O2 Cu1 N4 86.38(6) y
O2 Cu1 N3 94.95(6) y
O2 Cu1 N2 97.67(7) y
O2 Cu1 O1 51.95(6) y
O7A Cl1 O8A 120.1(7) ?
O7A Cl1 O7 49.4(5) ?
O8A Cl1 O7 165.8(6) ?
O7A Cl1 O6A 112.6(6) ?
O8A Cl1 O6A 110.2(5) ?
O7 Cl1 O6A 83.9(5) ?
O7A Cl1 O5 116.9(5) ?
O8A Cl1 O5 56.7(5) ?
O7 Cl1 O5 116.4(5) ?
O6A Cl1 O5 127.6(6) ?
O7A Cl1 O6 124.3(6) ?
O8A Cl1 O6 80.4(6) ?
O7 Cl1 O6 113.2(5) ?
O6A Cl1 O6 31.2(5) ?
O5 Cl1 O6 117.1(5) ?
O7A Cl1 O8 53.5(5) ?
O8A Cl1 O8 70.5(5) ?
O7 Cl1 O8 102.1(5) ?
O6A Cl1 O8 117.3(6) ?
O5 Cl1 O8 105.4(4) ?
O6 Cl1 O8 99.3(5) ?
O7A Cl1 O5A 108.6(5) ?
O8A Cl1 O5A 110.1(6) ?
O7 Cl1 O5A 70.0(5) ?
O6A Cl1 O5A 91.3(6) ?
O5 Cl1 O5A 57.8(4) ?
O6 Cl1 O5A 110.6(6) ?
O8 Cl1 O5A 149.9(5) ?
C1 O1 Cu1 109.64(15) ?
H1WA O1W H1WB 95(5) ?
H2WA O2W H2WB 111(3) ?
C3 N1 C2 122.1(2) ?
C3 N1 H1c 118.9 ?
C2 N1 H1c 118.9 ?
C10 N2 C21 118.4(2) ?
C10 N2 Cu1 128.10(19) ?
C21 N2 Cu1 113.48(17) ?
C19 N3 C20 117.4(2) ?
C19 N3 Cu1 131.03(18) ?
C20 N3 Cu1 111.52(16) ?
C22 N4 C32 118.6(2) ?
C22 N4 Cu1 126.43(16) ?
C32 N4 Cu1 114.90(15) ?
C30 N5 C31 118.3(2) ?
C30 N5 Cu1 132.25(19) ?
C31 N5 Cu1 109.41(15) ?
O2 C1 O1 124.0(2) ?
O2 C1 C2 117.1(2) ?
O1 C1 C2 118.9(2) ?
N1 C2 C1 116.2(2) ?
N1 C2 H2A 108.2 ?
C1 C2 H2A 108.2 ?
N1 C2 H2B 108.2 ?
C1 C2 H2B 108.2 ?
H2A C2 H2B 107.4 ?
O3 C3 N1 121.7(2) ?
O3 C3 C4 121.7(2) ?
N1 C3 C4 116.5(2) ?
C9 C4 C5 118.9(3) ?
C9 C4 C3 118.6(2) ?
C5 C4 C3 122.6(2) ?
C6 C5 C4 120.2(3) ?
C6 C5 H5A 119.9 ?
C4 C5 H5A 119.9 ?
C7 C6 C5 120.2(3) ?
C7 C6 H6A 119.9 ?
C5 C6 H6A 119.9 ?
C6 C7 C8 120.4(3) ?
C6 C7 H7A 119.8 ?
C8 C7 H7A 119.8 ?
C7 C8 C9 119.8(3) ?
C7 C8 H8A 120.1 ?
C9 C8 H8A 120.1 ?
C4 C9 C8 120.4(3) ?
C4 C9 H9A 119.8 ?
C8 C9 H9A 119.8 ?
N2 C10 C11 122.5(3) ?
N2 C10 H10A 118.8 ?
C11 C10 H10A 118.8 ?
C12 C11 C10 118.9(3) ?
C12 C11 H11A 120.6 ?
C10 C11 H11A 120.6 ?
C11 C12 C13 120.6(3) ?
C11 C12 H12A 119.7 ?
C13 C12 H12A 119.7 ?
C12 C13 C21 116.9(3) ?
C12 C13 C14 124.8(3) ?
C21 C13 C14 118.2(3) ?
C15 C14 C13 121.3(3) ?
C15 C14 H14A 119.3 ?
C13 C14 H14A 119.3 ?
C14 C15 C16 121.7(3) ?
C14 C15 H15A 119.1 ?
C16 C15 H15A 119.1 ?
C20 C16 C17 116.8(3) ?
C20 C16 C15 118.3(3) ?
C17 C16 C15 124.9(3) ?
C18 C17 C16 119.8(3) ?
C18 C17 H17A 120.1 ?
C16 C17 H17A 120.1 ?
C17 C18 C19 119.7(3) ?
C17 C18 H18A 120.1 ?
C19 C18 H18A 120.1 ?
N3 C19 C18 123.0(3) ?
N3 C19 H19A 118.5 ?
C18 C19 H19A 118.5 ?
N3 C20 C16 123.3(2) ?
N3 C20 C21 116.6(2) ?
C16 C20 C21 120.1(2) ?
N2 C21 C13 122.8(2) ?
N2 C21 C20 116.9(2) ?
C13 C21 C20 120.3(2) ?
N4 C22 C23 122.4(2) ?
N4 C22 H22A 118.8 ?
C23 C22 H22A 118.8 ?
C24 C23 C22 119.6(3) ?
C24 C23 H23A 120.2 ?
C22 C23 H23A 120.2 ?
C23 C24 C33 120.1(2) ?
C23 C24 H24A 120.0 ?
C33 C24 H24A 120.0 ?
C26 C25 C33 121.5(3) ?
C26 C25 H25A 119.2 ?
C33 C25 H25A 119.2 ?
C25 C26 C27 121.7(3) ?
C25 C26 H26A 119.2 ?
C27 C26 H26A 119.2 ?
C28 C27 C31 116.8(3) ?
C28 C27 C26 124.5(3) ?
C31 C27 C26 118.7(3) ?
C29 C28 C27 119.9(3) ?
C29 C28 H28A 120.1 ?
C27 C28 H28A 120.1 ?
C28 C29 C30 119.7(3) ?
C28 C29 H29A 120.2 ?
C30 C29 H29A 120.2 ?
N5 C30 C29 122.3(3) ?
N5 C30 H30A 118.8 ?
C29 C30 H30A 118.8 ?
N5 C31 C27 123.1(2) ?
N5 C31 C32 117.5(2) ?
C27 C31 C32 119.4(2) ?
N4 C32 C33 122.0(2) ?
N4 C32 C31 117.6(2) ?
C33 C32 C31 120.5(2) ?
C24 C33 C32 117.4(2) ?
C24 C33 C25 124.4(3) ?
C32 C33 C25 118.2(3) ?

loop_
_geom_bond_atom_site_label_1
_geom_bond_atom_site_label_2
_geom_bond_distance
_geom_bond_publ_flag
Cu1 N4 1.9908(19) y
Cu1 N2 1.991(2) y
Cu1 O1 2.0195(16) y
Cu1 N3 2.061(2) y
Cu1 N5 2.1685(19) y
Cu1 O2 2.7782(17) y
Cl1 O7A 1.312(6) .
Cl1 O8A 1.335(6) .
Cl1 O7 1.357(6) ?
Cl1 O6A 1.374(6) ?
Cl1 O5 1.380(5) ?
Cl1 O6 1.394(7) ?
Cl1 O8 1.411(5) ?
Cl1 O5A 1.412(5) ?
O1 C1 1.264(3) ?
O2 C1 1.238(3) ?
O3 C3 1.236(3) ?
O1W H1WA 0.92(5) ?
O1W H1WB 0.90(5) ?
O2W H2WA 0.79(3) ?
O2W H2WB 0.77(3) ?
N1 C3 1.334(3) ?
N1 C2 1.446(3) ?
N1 H1c 0.8600 ?
N2 C10 1.321(3) ?
N2 C21 1.360(3) ?
N3 C19 1.321(3) ?
N3 C20 1.357(3) ?
N4 C22 1.326(3) ?
N4 C32 1.358(3) ?
N5 C30 1.327(3) ?
N5 C31 1.352(3) ?
C1 C2 1.516(3) ?
C2 H2A 0.9700 ?
C2 H2B 0.9700 ?
C3 C4 1.491(3) ?
C4 C9 1.385(4) ?
C4 C5 1.387(4) ?
C5 C6 1.389(4) ?
C5 H5A 0.9300 ?
C6 C7 1.363(5) ?
C6 H6A 0.9300 ?
C7 C8 1.374(5) ?
C7 H7A 0.9300 ?
C8 C9 1.387(4) ?
C8 H8A 0.9300 ?
C9 H9A 0.9300 ?
C10 C11 1.399(4) ?
C10 H10A 0.9300 ?
C11 C12 1.362(4) ?
C11 H11A 0.9300 ?
C12 C13 1.394(4) ?
C12 H12A 0.9300 ?
C13 C21 1.398(3) ?
C13 C14 1.432(4) ?
C14 C15 1.336(4) ?
C14 H14A 0.9300 ?
C15 C16 1.424(4) ?
C15 H15A 0.9300 ?
C16 C20 1.401(3) ?
C16 C17 1.401(4) ?
C17 C18 1.348(4) ?
C17 H17A 0.9300 ?
C18 C19 1.391(4) ?
C18 H18A 0.9300 ?
C19 H19A 0.9300 ?
C20 C21 1.422(3) ?
C22 C23 1.384(3) ?
C22 H22A 0.9300 ?
C23 C24 1.353(4) ?
C23 H23A 0.9300 ?
C24 C33 1.393(4) ?
C24 H24A 0.9300 ?
C25 C26 1.338(4) ?
C25 C33 1.425(4) ?
C25 H25A 0.9300 ?
C26 C27 1.425(4) ?
C26 H26A 0.9300 ?
C27 C28 1.401(4) ?
C27 C31 1.402(3) ?
C28 C29 1.359(4) ?
C28 H28A 0.9300 ?
C29 C30 1.391(4) ?
C29 H29A 0.9300 ?
C30 H30A 0.9300 ?
C31 C32 1.434(3) ?
C32 C33 1.401(3) ?

loop_
_geom_hbond_atom_site_label_D
_geom_hbond_atom_site_label_H
_geom_hbond_atom_site_label_A
_geom_hbond_site_symmetry_A
_geom_hbond_distance_DH
_geom_hbond_distance_HA
_geom_hbond_distance_DA
_geom_hbond_angle_DHA
_geom_hbond_publ_flag
O1W H1WA O2W 1_565 0.92(6) 1.89(6) 2.803(4) 172(5) yes
O1W H1WB O3 1_555 0.90(5) 2.19(5) 2.990(4) 148(5) yes
O2W H2WA O3 2_545 0.78(3) 2.10(3) 2.876(3) 172(3) yes
O2W H2WB O2 1_555 0.77(3) 2.02(3) 2.774(3) 169(3) yes
